data_4320782
loop_
_publ_author_name
'Takayuki Ishida'
'Shin-ichi Mitsubori'
'Takashi Nogami'
'Naoya Takeda'
'Masayasu Ishikawa'
'Hiizu Iwamura'

_publ_contact_author_address
;
   Department of Applied Physics and Chemistry, The University of
   Electro-Communications, Chofu, Tokyo 182-8585, Japan
;
_publ_contact_author_email ' ishi@pc.uec.ac.jp '
_publ_contact_author_fax ' +81-424-43-5501 '
_publ_contact_author_name ' Takayuki Ishida'
_publ_contact_author_phone ' +81-424-43-5490 '
_publ_section_title
;
 Ferromagnetic Exchange Coupling of Vanadium(IV) d\p Spins across
 Pyrimidine Rings: Dinuclear Complexes of Oxovanadium(IV)
 Bis(1,1,1,5,5,5-hexafluoropentane-2,4-dionate) Bridged by Pyrimidine
 Derivatives
;
_journal_name_full 'Inorganic Chemistry'
_journal_page_first 7059
_journal_page_last 7064
_journal_paper_doi 10.1021/ic010730n
_journal_volume 40
_journal_year 2001
_chemical_formula_moiety 'C25 H10 F24 N2 O10 V2 '
_chemical_formula_sum 'C25 H10 F24 N2 O10 V2'
_chemical_formula_weight 1056.21
_chemical_name_systematic
;
mu-4-methylpyrimidine-bis[bis(1,1,1,5,5,5-hexafluoropentane-2,4-
dionato)oxovanadium(IV))]
;
_space_group_IT_number 15
_symmetry_cell_setting monoclinic
_symmetry_Int_Tables_number 15
_symmetry_space_group_name_Hall '-C 2yc'
_symmetry_space_group_name_H-M 'C 1 2/c 1'
_audit_creation_date 'Wed May 23 12:27:52 2001'
_audit_creation_method 'by teXsan'
_cell_angle_alpha 90
_cell_angle_beta 109.627(4)
_cell_angle_gamma 90
_cell_formula_units_Z 4
_cell_length_a 33.866(8)
_cell_length_b 7.455(2)
_cell_length_c 16.119(4)
_cell_measurement_reflns_used 4375
_cell_measurement_temperature 293.2
_cell_measurement_theta_max 27.2
_cell_measurement_theta_min 2.6
_cell_volume 3833.1(17)
_computing_cell_refinement PROCESS-AUTO
_computing_data_collection PROCESS-AUTO
_computing_data_reduction 'teXsan Ver. 1.10'
_computing_publication_material 'teXsan Ver. 1.10'
_computing_structure_refinement 'teXsan Ver. 1.10'
_computing_structure_solution SIR92
_diffrn_measured_fraction_theta_full 0.9789
_diffrn_measured_fraction_theta_max 0.9789
_diffrn_measurement_device_type 'Rigaku RAXIS-RAPID Imaging Plate'
_diffrn_measurement_method \w
_diffrn_radiation_type 'Mo K\a'
_diffrn_radiation_wavelength 0.7107
_diffrn_reflns_av_R_equivalents 0.064
_diffrn_reflns_limit_h_max 43
_diffrn_reflns_limit_h_min 0
_diffrn_reflns_limit_k_max 9
_diffrn_reflns_limit_k_min 0
_diffrn_reflns_limit_l_max 19
_diffrn_reflns_limit_l_min -20
_diffrn_reflns_number 14712
_diffrn_reflns_theta_full 27.48
_diffrn_reflns_theta_max 27.48
_exptl_absorpt_coefficient_mu 0.656
_exptl_absorpt_correction_T_max 0.954
_exptl_absorpt_correction_T_min 0.902
_exptl_absorpt_correction_type integration
_exptl_absorpt_process_details '(Higashi, 1999)'
_exptl_crystal_colour brown
_exptl_crystal_density_diffrn 1.830
_exptl_crystal_density_method 'not measured'
_exptl_crystal_description platelet
_exptl_crystal_size_max 0.150
_exptl_crystal_size_mid 0.150
_exptl_crystal_size_min 0.050
_refine_diff_density_max 1.34
_refine_diff_density_min -1.12
_refine_ls_extinction_coef 0.0025(4)
_refine_ls_extinction_method 'Zachariasen(1967) type 2 Gaussian isotropic'
_refine_ls_goodness_of_fit_ref 1.115
_refine_ls_hydrogen_treatment noref
_refine_ls_number_parameters 403
_refine_ls_number_reflns 4314
_refine_ls_R_factor_gt 0.0833
_refine_ls_shift/su_max 0.0029
_refine_ls_structure_factor_coef Fsqd
_refine_ls_weighting_details 'w = 1/[\s^2^(Fo^2^) + (0.06000(Max(Fo^2^,0) + 2Fc^2^)/3)^2^]'
_refine_ls_weighting_scheme calc
_refine_ls_wR_factor_ref 0.1918
_reflns_number_gt 1569
_reflns_number_total 4314
_reflns_threshold_expression F^2^>2.0\s(F^2^)
_cod_data_source_file ic010730n_2.cif
_cod_data_source_block MPM[VO(hfac)2]2_
_cod_original_cell_volume 3833(1)
_cod_original_formula_sum 'C25 H10 F24 N2 O10 V2 '
_cod_database_code 4320782

loop_
_symmetry_equiv_pos_as_xyz
x,y,z
-x,y,1/2-z
-x,-y,-z
x,-y,1/2+z
1/2+x,1/2+y,z
1/2-x,1/2+y,1/2-z
1/2-x,1/2-y,-z
1/2+x,1/2-y,1/2+z

loop_
_atom_site_label
_atom_site_type_symbol
_atom_site_fract_x
_atom_site_fract_y
_atom_site_fract_z
_atom_site_U_iso_or_equiv
_atom_site_adp_type
_atom_site_occupancy
_atom_site_calc_flag
_atom_site_refinement_flags
_atom_site_disorder_assembly
_atom_site_disorder_group
V(1) V 0.41119(3) 0.0274(2) 0.69769(7) 0.0676(4) Uani 1.00 d . . .
F(1) F 0.3046(6) 0.397(5) 0.696(3) 0.22(1) Uani 0.60 d P . .
F(1a) F 0.297(1) 0.248(8) 0.744(2) 0.17(1) Uani 0.40 d P . .
F(2) F 0.275(1) 0.184(6) 0.722(3) 0.29(2) Uani 0.60 d P . .
F(2a) F 0.2515(7) 0.166(6) 0.621(3) 0.15(1) Uani 0.40 d P . .
F(3) F 0.2578(5) 0.284(4) 0.5995(10) 0.126(6) Uani 0.60 d P . .
F(3a) F 0.290(2) 0.415(5) 0.626(4) 0.22(2) Uani 0.40 d P . .
F(4) F 0.316(2) -0.401(4) 0.518(1) 0.17(1) Uani 0.60 d P . .
F(4a) F 0.2882(9) -0.312(8) 0.476(3) 0.18(1) Uani 0.40 d P . .
F(5) F 0.3412(8) -0.279(4) 0.445(2) 0.150(9) Uani 0.60 d P . .
F(5a) F 0.343(2) -0.439(6) 0.539(4) 0.17(1) Uani 0.40 d P . .
F(6) F 0.2789(6) -0.208(5) 0.438(2) 0.166(7) Uani 0.60 d P . .
F(6a) F 0.336(2) -0.212(9) 0.426(3) 0.20(2) Uani 0.40 d P . .
F(7) F 0.3265(6) -0.219(4) 0.849(3) 0.28(1) Uani 0.69 d P . .
F(7a) F 0.329(2) -0.31(1) 0.837(2) 0.22(2) Uani 0.31 d P . .
F(8) F 0.3782(9) -0.291(3) 0.9687(7) 0.22(1) Uani 0.69 d P . .
F(8a) F 0.3493(7) -0.192(4) 0.945(2) 0.098(9) Uani 0.31 d P . .
F(9) F 0.3637(7) -0.414(2) 0.852(1) 0.158(7) Uani 0.69 d P . .
F(9a) F 0.389(1) -0.395(6) 0.910(6) 0.41(3) Uani 0.31 d P . .
F(10) F 0.4446(8) 0.397(5) 0.961(4) 0.22(1) Uani 0.51 d P . .
F(10a) F 0.463(1) 0.411(3) 0.926(1) 0.118(8) Uani 0.49 d P . .
F(11) F 0.476(1) 0.173(6) 1.0420(9) 0.135(7) Uani 0.51 d P . .
F(11a) F 0.451(2) 0.283(5) 1.020(2) 0.14(1) Uani 0.49 d P . .
F(12) F 0.498(1) 0.275(6) 0.944(2) 0.17(1) Uani 0.51 d P . .
F(12a) F 0.5008(8) 0.225(5) 0.981(3) 0.19(1) Uani 0.49 d P . .
O(1) O 0.4305(1) 0.1512(7) 0.6416(3) 0.084(2) Uani 1.00 d . . .
O(2) O 0.3596(1) 0.1654(7) 0.6911(3) 0.081(2) Uani 1.00 d . . .
O(3) O 0.3763(1) -0.1249(7) 0.6006(3) 0.080(2) Uani 1.00 d . . .
O(4) O 0.3885(1) -0.1444(6) 0.7769(3) 0.075(2) Uani 1.00 d . . .
O(5) O 0.4399(1) 0.1441(5) 0.8142(2) 0.062(1) Uani 1.00 d . . .
N(1) N 0.4630(1) -0.1554(7) 0.7274(3) 0.058(2) Uani 1.00 d . . .
C(1) C 0.5000 -0.078(1) 0.7500 0.051(3) Uani 1.00 d S . .
C(2) C 0.4622(3) -0.339(1) 0.7259(5) 0.085(3) Uani 1.00 d . . .
C(3) C 0.5000 -0.422(1) 0.7500 0.106(5) Uani 1.00 d S . .
C(4) C 0.2904(4) 0.257(2) 0.6645(10) 0.118(5) Uani 1.00 d . . .
C(5) C 0.3226(2) 0.128(1) 0.6458(4) 0.079(3) Uani 1.00 d . . .
C(6) C 0.3104(2) -0.002(1) 0.5828(5) 0.096(3) Uani 1.00 d . . .
C(7) C 0.3376(3) -0.118(1) 0.5648(5) 0.084(3) Uani 1.00 d . . .
C(8) C 0.3209(4) -0.257(2) 0.489(1) 0.120(6) Uani 1.00 d . . .
C(9) C 0.3656(4) -0.263(2) 0.8884(8) 0.113(5) Uani 1.00 d . . .
C(10) C 0.3916(2) -0.1306(10) 0.8555(5) 0.068(2) Uani 1.00 d . . .
C(11) C 0.4146(2) -0.005(1) 0.9158(4) 0.075(2) Uani 1.00 d . . .
C(12) C 0.4370(2) 0.1206(9) 0.8897(4) 0.061(2) Uani 1.00 d . . .
C(13) C 0.4632(3) 0.250(2) 0.9583(7) 0.084(4) Uani 1.00 d . . .
C(14) C 0.4278(4) -0.455(2) 0.6987(9) 0.087(5) Uani 0.50 d P . .
H(1) H 0.5000 0.0496 0.7500 0.0617 Uiso 1.00 calc S . .
H(2) H 0.5000 -0.5491 0.7500 0.1277 Uiso 1.00 calc S . .
H(3) H 0.2814 -0.0131 0.5497 0.1151 Uiso 1.00 calc . . .
H(4) H 0.4148 -0.0075 0.9749 0.0903 Uiso 1.00 calc . . .

loop_
_atom_site_aniso_label
_atom_site_aniso_U_11
_atom_site_aniso_U_22
_atom_site_aniso_U_33
_atom_site_aniso_U_12
_atom_site_aniso_U_13
_atom_site_aniso_U_23
V(1) 0.0594(7) 0.0899(9) 0.0521(6) -0.0076(7) 0.0167(5) -0.0067(7)
F(1) 0.13(1) 0.22(3) 0.26(3) 0.08(2) -0.02(2) -0.14(3)
F(1a) 0.11(2) 0.32(5) 0.07(1) 0.10(2) 0.04(1) -0.03(2)
F(2) 0.20(3) 0.49(5) 0.24(3) 0.16(3) 0.16(3) 0.12(3)
F(2a) 0.09(1) 0.13(2) 0.23(3) 0.03(1) 0.05(2) -0.04(2)
F(3) 0.094(10) 0.13(2) 0.124(9) 0.03(1) 0.001(7) -0.01(1)
F(3a) 0.23(5) 0.12(3) 0.37(6) 0.11(3) 0.19(5) 0.13(3)
F(4) 0.19(4) 0.12(2) 0.16(1) -0.04(2) 0.00(2) -0.03(1)
F(4a) 0.03(1) 0.21(4) 0.24(4) 0.00(2) -0.02(1) -0.08(3)
F(5) 0.12(1) 0.17(2) 0.18(2) -0.04(1) 0.08(1) -0.12(2)
F(5a) 0.12(2) 0.15(2) 0.23(3) -0.02(2) 0.04(2) -0.06(2)
F(6) 0.072(8) 0.22(2) 0.15(1) 0.04(1) -0.036(8) -0.12(1)
F(6a) 0.24(4) 0.30(5) 0.07(1) -0.15(3) 0.06(2) -0.08(2)
F(7) 0.10(1) 0.31(3) 0.45(4) -0.06(1) 0.11(2) 0.10(2)
F(7a) 0.27(6) 0.34(7) 0.09(2) -0.26(6) 0.11(3) -0.10(3)
F(8) 0.30(3) 0.28(3) 0.064(7) -0.21(2) 0.047(10) -0.007(9)
F(8a) 0.06(1) 0.14(2) 0.12(2) -0.02(1) 0.06(1) 0.00(1)
F(9) 0.19(2) 0.16(1) 0.15(1) -0.10(1) 0.09(1) -0.020(9)
F(9a) 0.15(3) 0.14(3) 0.9(1) 0.07(3) 0.11(5) 0.33(6)
F(10) 0.12(2) 0.12(2) 0.37(5) 0.01(1) 0.04(2) -0.15(3)
F(10a) 0.14(2) 0.10(1) 0.10(1) -0.04(1) 0.03(1) -0.045(9)
F(11) 0.20(2) 0.14(2) 0.047(7) -0.04(1) 0.016(9) -0.034(9)
F(11a) 0.26(4) 0.10(2) 0.10(1) -0.09(2) 0.10(2) -0.05(1)
F(12) 0.14(2) 0.28(3) 0.11(1) -0.16(3) 0.06(1) -0.09(1)
F(12a) 0.09(1) 0.23(3) 0.19(3) 0.06(2) -0.06(1) -0.13(2)
O(1) 0.084(3) 0.106(4) 0.064(3) 0.008(3) 0.029(2) 0.014(3)
O(2) 0.068(3) 0.099(4) 0.067(3) 0.006(3) 0.013(2) -0.020(3)
O(3) 0.063(3) 0.110(4) 0.064(3) -0.007(3) 0.018(2) -0.022(3)
O(4) 0.081(3) 0.089(3) 0.063(3) -0.028(3) 0.032(2) -0.024(3)
O(5) 0.061(3) 0.068(3) 0.056(3) -0.013(2) 0.020(2) -0.009(2)
N(1) 0.068(3) 0.055(4) 0.055(3) -0.015(3) 0.026(3) -0.001(3)
C(1) 0.054(5) 0.045(6) 0.057(5) 0.0000 0.021(4) 0.0000
C(2) 0.122(7) 0.063(6) 0.074(5) -0.015(6) 0.038(5) 0.009(4)
C(3) 0.19(1) 0.042(8) 0.089(9) 0.0000 0.045(10) 0.0000
C(4) 0.061(7) 0.17(1) 0.11(1) 0.026(8) 0.013(7) -0.04(1)
C(5) 0.061(5) 0.112(6) 0.060(4) 0.006(5) 0.013(4) -0.007(5)
C(6) 0.056(4) 0.144(8) 0.080(5) -0.009(5) 0.012(4) -0.029(6)
C(7) 0.075(5) 0.111(7) 0.075(5) -0.016(5) 0.037(4) -0.025(5)
C(8) 0.08(1) 0.15(1) 0.13(1) -0.049(8) 0.041(8) -0.06(1)
C(9) 0.11(1) 0.13(1) 0.097(8) -0.045(9) 0.039(7) -0.030(8)
C(10) 0.058(4) 0.079(5) 0.076(5) -0.010(4) 0.035(4) -0.002(4)
C(11) 0.081(4) 0.091(6) 0.058(4) -0.026(5) 0.030(3) -0.016(4)
C(12) 0.058(4) 0.072(5) 0.050(4) 0.001(4) 0.015(3) -0.013(4)
C(13) 0.084(7) 0.092(8) 0.078(7) -0.018(6) 0.029(6) -0.021(6)
C(14) 0.096(10) 0.045(8) 0.11(1) -0.040(8) 0.021(8) -0.005(8)

loop_
_atom_type_symbol
_atom_type_description
_atom_type_scat_dispersion_real
_atom_type_scat_dispersion_imag
_atom_type_scat_source
C C 0.003 0.002
;International Tables for Crystallography
(1992, Vol. C, Tables 4.2.6.8 and 6.1.1.1)
;
H H 0.000 0.000
;International Tables for Crystallography
(1992, Vol. C, Table 6.1.1.2)
;
N N 0.006 0.003
;International Tables for Crystallography
(1992, Vol. C, Tables 4.2.6.8 and 6.1.1.1)
;
O O 0.011 0.006
;International Tables for Crystallography
(1992, Vol. C, Tables 4.2.6.8 and 6.1.1.1)
;
F F 0.017 0.010
;International Tables for Crystallography
(1992, Vol. C, Tables 4.2.6.8 and 6.1.1.1)
;
V V 0.300 0.529
;International Tables for Crystallography
(1992, Vol. C, Tables 4.2.6.8 and 6.1.1.1)
;

loop_
_geom_angle_atom_site_label_1
_geom_angle_atom_site_label_2
_geom_angle_atom_site_label_3
_geom_angle
_geom_angle_site_symmetry_1
_geom_angle_site_symmetry_2
_geom_angle_site_symmetry_3
_geom_angle_publ_flag
O(1) V(1) O(2) 101.1(2) . 1_555 1_555 yes
O(1) V(1) O(3) 97.7(2) . 1_555 1_555 yes
O(1) V(1) O(4) 176.9(2) . 1_555 1_555 yes
O(1) V(1) O(5) 96.8(2) . 1_555 1_555 yes
O(1) V(1) N(1) 91.9(2) . 1_555 1_555 yes
O(2) V(1) O(3) 88.6(2) . 1_555 1_555 yes
O(2) V(1) O(4) 81.7(2) . 1_555 1_555 yes
O(2) V(1) O(5) 88.1(2) . 1_555 1_555 yes
O(2) V(1) N(1) 166.8(2) . 1_555 1_555 yes
O(3) V(1) O(4) 83.6(2) . 1_555 1_555 yes
O(3) V(1) O(5) 165.4(2) . 1_555 1_555 yes
O(3) V(1) N(1) 92.2(2) . 1_555 1_555 yes
O(4) V(1) O(5) 81.8(2) . 1_555 1_555 yes
O(4) V(1) N(1) 85.2(2) . 1_555 1_555 yes
O(5) V(1) N(1) 87.9(2) . 1_555 1_555 yes
V(1) O(2) C(5) 127.0(5) . 1_555 1_555 yes
V(1) O(3) C(7) 126.8(5) . 1_555 1_555 yes
V(1) O(4) C(10) 129.8(4) . 1_555 1_555 yes
V(1) O(5) C(12) 132.2(4) . 1_555 1_555 yes
V(1) N(1) C(1) 114.5(4) . 1_555 1_555 yes
V(1) N(1) C(2) 128.5(5) . 1_555 1_555 yes
C(1) N(1) C(2) 117.1(6) . 1_555 1_555 yes
N(1) C(1) N(1) 127.9(8) . 1_555 2_656 yes
N(1) C(2) C(3) 116.1(8) . 1_555 1_555 yes
N(1) C(2) C(14) 129.4(9) . 1_555 1_555 yes
C(3) C(2) C(14) 114.4(9) . 1_555 1_555 yes
C(2) C(3) C(2) 125(1) . 1_555 2_656 yes
F(1) C(4) C(5) 114(1) . 1_555 1_555 yes
F(1a) C(4) C(5) 106(1) . 1_555 1_555 yes
F(2) C(4) C(5) 109(1) . 1_555 1_555 yes
F(2a) C(4) C(5) 101(1) . 1_555 1_555 yes
F(3) C(4) C(5) 114(1) . 1_555 1_555 yes
F(3a) C(4) C(5) 110(1) . 1_555 1_555 yes
O(2) C(5) C(4) 112.2(8) . 1_555 1_555 yes
O(2) C(5) C(6) 125.8(7) . 1_555 1_555 yes
C(4) C(5) C(6) 121.9(8) . 1_555 1_555 yes
C(5) C(6) C(7) 123.5(6) . 1_555 1_555 yes
O(3) C(7) C(6) 127.8(7) . 1_555 1_555 yes
O(3) C(7) C(8) 112.4(8) . 1_555 1_555 yes
C(6) C(7) C(8) 119.8(9) . 1_555 1_555 yes
F(4) C(8) C(7) 110(1) . 1_555 1_555 yes
F(4a) C(8) C(7) 117(1) . 1_555 1_555 yes
F(5) C(8) C(7) 116(1) . 1_555 1_555 yes
F(5a) C(8) C(7) 100(1) . 1_555 1_555 yes
F(6) C(8) C(7) 107(1) . 1_555 1_555 yes
F(6a) C(8) C(7) 107(2) . 1_555 1_555 yes
F(7) C(9) C(10) 106(1) . 1_555 1_555 yes
F(7a) C(9) C(10) 118(2) . 1_555 1_555 yes
F(8) C(9) C(10) 115(1) . 1_555 1_555 yes
F(8a) C(9) C(10) 114(1) . 1_555 1_555 yes
F(9) C(9) C(10) 111(1) . 1_555 1_555 yes
F(9a) C(9) C(10) 102(2) . 1_555 1_555 yes
O(4) C(10) C(9) 116.0(7) . 1_555 1_555 yes
O(4) C(10) C(11) 127.4(6) . 1_555 1_555 yes
C(9) C(10) C(11) 116.5(7) . 1_555 1_555 yes
C(10) C(11) C(12) 119.4(6) . 1_555 1_555 yes
O(5) C(12) C(11) 128.7(6) . 1_555 1_555 yes
O(5) C(12) C(13) 113.5(7) . 1_555 1_555 yes
C(11) C(12) C(13) 117.8(7) . 1_555 1_555 yes
F(10) C(13) C(12) 113(1) . 1_555 1_555 yes
F(10a) C(13) C(12) 111(1) . 1_555 1_555 yes
F(11) C(13) C(12) 111(1) . 1_555 1_555 yes
F(11a) C(13) C(12) 116(1) . 1_555 1_555 yes
F(12) C(13) C(12) 108(1) . 1_555 1_555 yes
F(12a) C(13) C(12) 114(1) . 1_555 1_555 yes

loop_
_geom_bond_atom_site_label_1
_geom_bond_atom_site_label_2
_geom_bond_distance
_geom_bond_site_symmetry_1
_geom_bond_site_symmetry_2
_geom_bond_publ_flag
V(1) O(1) 1.580(4) . . yes
V(1) O(2) 1.999(4) . . yes
V(1) O(3) 1.972(4) . . yes
V(1) O(4) 2.128(4) . . yes
V(1) O(5) 2.001(4) . . yes
V(1) N(1) 2.145(5) . . yes
F(1) C(4) 1.19(3) . . yes
F(1a) C(4) 1.23(4) . . yes
F(2) C(4) 1.32(3) . . yes
F(2a) C(4) 1.44(3) . . yes
F(3) C(4) 1.26(2) . . yes
F(3a) C(4) 1.33(3) . . yes
F(4) C(8) 1.21(2) . . yes
F(4a) C(8) 1.13(2) . . yes
F(5) C(8) 1.16(2) . . yes
F(5a) C(8) 1.62(6) . . yes
F(6) C(8) 1.43(3) . . yes
F(6a) C(8) 1.31(5) . . yes
F(7) C(9) 1.30(2) . . yes
F(7a) C(9) 1.27(5) . . yes
F(8) C(9) 1.24(2) . . yes
F(8a) C(9) 1.33(3) . . yes
F(9) C(9) 1.26(2) . . yes
F(9a) C(9) 1.25(3) . . yes
F(10) C(13) 1.27(2) . . yes
F(10a) C(13) 1.31(2) . . yes
F(11) C(13) 1.39(3) . . yes
F(11a) C(13) 1.23(2) . . yes
F(12) C(13) 1.29(2) . . yes
F(12a) C(13) 1.22(2) . . yes
O(2) C(5) 1.252(7) . . yes
O(3) C(7) 1.246(8) . . yes
O(4) C(10) 1.240(7) . . yes
O(5) C(12) 1.266(6) . . yes
N(1) C(1) 1.316(5) . . yes
N(1) C(2) 1.367(9) . . yes
C(2) C(3) 1.356(9) . . yes
C(2) C(14) 1.40(1) . . yes
C(4) C(5) 1.56(1) . . yes
C(5) C(6) 1.366(10) . . yes
C(6) C(7) 1.358(9) . . yes
C(7) C(8) 1.56(1) . . yes
C(9) C(10) 1.53(1) . . yes
C(10) C(11) 1.384(8) . . yes
C(11) C(12) 1.358(8) . . yes
C(12) C(13) 1.510(10) . . yes

loop_
_geom_contact_atom_site_label_1
_geom_contact_atom_site_label_2
_geom_contact_distance
_geom_contact_site_symmetry_1
_geom_contact_site_symmetry_2
_geom_contact_publ_flag
F(1) F(9) 2.99(3) . 1_565 ?
F(1) F(7a) 3.07(5) . 1_565 ?
F(1) F(4) 3.37(6) . 1_565 ?
F(1a) F(6a) 2.80(5) . 4_555 ?
F(1a) F(5) 3.08(4) . 4_555 ?
F(1a) F(6) 3.38(4) . 4_555 ?
F(2) F(6a) 3.24(7) . 4_555 ?
F(2) F(7) 3.33(4) . 6_556 ?
F(2) F(7a) 3.35(8) . 6_556 ?
F(2a) F(7) 2.97(3) . 6_556 ?
F(2a) F(7a) 3.05(6) . 6_556 ?
F(2a) F(4a) 3.12(5) . 7_546 ?
F(2a) F(4) 3.27(4) . 7_546 ?
F(2a) F(8a) 3.39(3) . 6_556 ?
F(3) F(3) 3.11(3) . 7_556 ?
F(3) F(7) 3.23(3) . 6_556 ?
F(3) F(6) 3.37(5) . 7_556 ?
F(3a) F(4) 2.58(5) . 1_565 ?
F(3a) F(5a) 2.84(5) . 1_565 ?
F(3a) F(6) 3.11(5) . 7_556 ?
F(3a) F(4a) 3.15(8) . 1_565 ?
F(4) F(8) 3.39(5) . 4_544 ?
F(4a) F(6) 3.04(3) . 7_546 ?
F(4a) F(4a) 3.09(5) . 7_546 ?
F(5) F(9) 2.96(3) . 4_544 ?
F(5) F(9a) 3.08(4) . 4_544 ?
F(5a) F(8) 2.77(4) . 4_544 ?
F(5a) F(8a) 3.17(5) . 4_544 ?
F(5a) F(9a) 3.24(7) . 4_544 ?
F(6) F(6) 3.30(5) . 7_546 ?
F(6a) F(8a) 3.05(7) . 4_554 ?
F(6a) C(11) 3.18(5) . 4_554 ?
F(6a) F(9) 3.30(6) . 4_544 ?
F(8) O(1) 2.95(1) . 4_555 ?
F(8) F(10) 3.27(4) . 1_545 ?
F(8a) C(7) 3.12(3) . 4_555 ?
F(8a) C(6) 3.27(2) . 4_555 ?
F(8a) O(3) 3.34(3) . 4_555 ?
F(9) F(10) 3.06(4) . 1_545 ?
F(9a) F(10a) 2.83(6) . 1_545 ?
F(9a) F(11a) 3.27(7) . 1_545 ?
F(10) F(12) 3.17(3) . 3_667 ?
F(10) F(12a) 3.33(3) . 3_667 ?
F(10) F(10a) 3.36(4) . 3_667 ?
F(10a) F(10a) 3.11(4) . 3_667 ?
F(10a) F(12) 3.12(3) . 3_667 ?
F(10a) F(12a) 3.14(3) . 3_667 ?
F(11) F(12a) 3.12(4) . 3_657 ?
F(11) N(1) 3.17(2) . 4_555 ?
F(11) C(1) 3.25(2) . 3_657 ?
F(11) C(2) 3.39(3) . 4_555 ?
F(11a) C(2) 3.23(2) . 4_555 ?
F(11a) N(1) 3.36(3) . 4_555 ?
F(12) O(1) 3.30(3) . 2_656 ?
F(12a) C(11) 3.23(3) . 3_657 ?
O(1) C(14) 3.09(1) . 1_565 ?
O(5) C(14) 3.47(1) . 1_565 ?
N(1) C(2) 2.752(9) . 2_656 ?

loop_
_geom_torsion_atom_site_label_1
_geom_torsion_atom_site_label_2
_geom_torsion_atom_site_label_3
_geom_torsion_atom_site_label_4
_geom_torsion
_geom_torsion_site_symmetry_1
_geom_torsion_site_symmetry_2
_geom_torsion_site_symmetry_3
_geom_torsion_site_symmetry_4
_geom_torsion_publ_flag
V(1) O(2) C(5) C(4) 174.6(8) 1_555 1_555 1_555 1_555 yes
V(1) O(2) C(5) C(6) -9(1) 1_555 1_555 1_555 1_555 yes
V(1) O(3) C(7) C(6) 1(1) 1_555 1_555 1_555 1_555 yes
V(1) O(3) C(7) C(8) 179.1(8) 1_555 1_555 1_555 1_555 yes
V(1) O(4) C(10) C(9) 170.6(7) 1_555 1_555 1_555 1_555 yes
V(1) O(4) C(10) C(11) -6(1) 1_555 1_555 1_555 1_555 yes
V(1) O(5) C(12) C(11) 5.5(10) 1_555 1_555 1_555 1_555 yes
V(1) O(5) C(12) C(13) -176.1(6) 1_555 1_555 1_555 1_555 yes
V(1) N(1) C(1) N(1) 179.1(3) 1_555 1_555 1_555 2_656 yes
V(1) N(1) C(2) C(3) -178.4(3) 1_555 1_555 1_555 1_555 yes
V(1) N(1) C(2) C(14) 5(1) 1_555 1_555 1_555 1_555 yes
O(1) V(1) O(2) C(5) 105.3(6) 1_555 1_555 1_555 1_555 yes
O(1) V(1) O(3) C(7) -104.9(6) 1_555 1_555 1_555 1_555 yes
O(1) V(1) O(4) C(10) 73(3) 1_555 1_555 1_555 1_555 yes
O(1) V(1) O(5) C(12) 174.8(5) 1_555 1_555 1_555 1_555 yes
O(1) V(1) N(1) C(1) 44.2(3) 1_555 1_555 1_555 1_555 yes
O(1) V(1) N(1) C(2) -135.9(6) 1_555 1_555 1_555 1_555 yes
O(2) V(1) O(3) C(7) -3.9(6) 1_555 1_555 1_555 1_555 yes
O(2) V(1) O(4) C(10) -80.7(6) 1_555 1_555 1_555 1_555 yes
O(2) V(1) O(5) C(12) 73.9(5) 1_555 1_555 1_555 1_555 yes
O(2) V(1) N(1) C(1) -125.0(7) 1_555 1_555 1_555 1_555 yes
O(2) V(1) N(1) C(2) 54(1) 1_555 1_555 1_555 1_555 yes
O(2) C(5) C(6) C(7) 4(1) 1_555 1_555 1_555 1_555 yes
O(3) V(1) O(2) C(5) 7.7(6) 1_555 1_555 1_555 1_555 yes
O(3) V(1) O(4) C(10) -170.2(6) 1_555 1_555 1_555 1_555 yes
O(3) V(1) O(5) C(12) -3(1) 1_555 1_555 1_555 1_555 yes
O(3) V(1) N(1) C(1) 142.0(3) 1_555 1_555 1_555 1_555 yes
O(3) V(1) N(1) C(2) -38.1(6) 1_555 1_555 1_555 1_555 yes
O(3) C(7) C(6) C(5) 0(1) 1_555 1_555 1_555 1_555 yes
O(4) V(1) O(2) C(5) -76.1(6) 1_555 1_555 1_555 1_555 yes
O(4) V(1) O(3) C(7) 77.9(6) 1_555 1_555 1_555 1_555 yes
O(4) V(1) O(5) C(12) -8.0(5) 1_555 1_555 1_555 1_555 yes
O(4) V(1) N(1) C(1) -134.5(3) 1_555 1_555 1_555 1_555 yes
O(4) V(1) N(1) C(2) 45.3(5) 1_555 1_555 1_555 1_555 yes
O(4) C(10) C(11) C(12) 0(1) 1_555 1_555 1_555 1_555 yes
O(5) V(1) O(2) C(5) -158.1(6) 1_555 1_555 1_555 1_555 yes
O(5) V(1) O(3) C(7) 72(1) 1_555 1_555 1_555 1_555 yes
O(5) V(1) O(4) C(10) 8.6(5) 1_555 1_555 1_555 1_555 yes
O(5) V(1) N(1) C(1) -52.5(3) 1_555 1_555 1_555 1_555 yes
O(5) V(1) N(1) C(2) 127.3(5) 1_555 1_555 1_555 1_555 yes
O(5) C(12) C(11) C(10) 0(1) 1_555 1_555 1_555 1_555 yes
N(1) V(1) O(2) C(5) -85.6(9) 1_555 1_555 1_555 1_555 yes
N(1) V(1) O(3) C(7) 162.8(6) 1_555 1_555 1_555 1_555 yes
N(1) V(1) O(4) C(10) 97.1(6) 1_555 1_555 1_555 1_555 yes
N(1) V(1) O(5) C(12) -93.5(5) 1_555 1_555 1_555 1_555 yes
N(1) C(1) N(1) C(2) -0.8(4) 1_555 1_555 2_656 2_656 yes
N(1) C(2) C(3) C(2) -0.8(4) 1_555 1_555 1_555 2_656 yes
C(1) N(1) C(2) C(3) 1.5(8) 1_555 1_555 1_555 1_555 yes
C(1) N(1) C(2) C(14) -174.9(9) 1_555 1_555 1_555 1_555 yes
C(1) N(1) C(2) C(3) 1.5(8) 1_555 2_656 2_656 1_555 yes
C(1) N(1) C(2) C(14) -174.9(9) 1_555 2_656 2_656 2_656 yes
C(2) C(3) C(2) C(14) 176.2(9) 1_555 1_555 2_656 2_656 yes
C(4) C(5) C(6) C(7) -179(1) 1_555 1_555 1_555 1_555 yes
C(5) C(6) C(7) C(8) -177(1) 1_555 1_555 1_555 1_555 yes
C(9) C(10) C(11) C(12) -177.2(8) 1_555 1_555 1_555 1_555 yes
C(10) C(11) C(12) C(13) -177.5(7) 1_555 1_555 1_555 1_555 yes
